data_7058974
loop_
_publ_author_name
'Br\"ullingen, Eric'
'Neud\"orfl, J\"org-Martin'
'Goldfuss, Bernd'

_publ_section_title
;
 Ligand's electronegativity controls the sense of enantioselectivity in
 BIFOP-X palladium-catalyzed allylic alkylations
;
_journal_issue 39
_journal_name_full 'New Journal of Chemistry'
_journal_page_first 15743
_journal_paper_doi 10.1039/C9NJ02798J
_journal_volume 43
_journal_year 2019
_chemical_absolute_configuration ad
_chemical_formula_moiety 'C35 H45 Cl F O2 P Pd'
_chemical_formula_sum 'C35 H45 Cl F O2 P Pd'
_chemical_formula_weight 689.53
_space_group_crystal_system orthorhombic
_space_group_IT_number 19
_space_group_name_Hall 'P 2ac 2ab'
_space_group_name_H-M_alt 'P 21 21 21'
_atom_sites_solution_hydrogens mixed
_audit_creation_method SHELXL-2014/7
_audit_update_record
;
2018-12-20 deposited with the CCDC.	2019-09-09 downloaded from the CCDC.
;
_cell_angle_alpha 90
_cell_angle_beta 90
_cell_angle_gamma 90
_cell_formula_units_Z 4
_cell_length_a 10.359(2)
_cell_length_b 11.810(2)
_cell_length_c 25.612(9)
_cell_measurement_reflns_used 47892
_cell_measurement_temperature 100(2)
_cell_measurement_theta_max 72.547
_cell_measurement_theta_min 3.451
_cell_volume 3133.4(14)
_computing_cell_refinement 'Bruker APEX 3'
_computing_data_collection 'Bruker APEX 3'
_computing_data_reduction 'Bruker APEX 3'
_computing_molecular_graphics 'SCHAKAL99 (E. Keller 1999)'
_computing_publication_material 'PLATON (A. L. Spek 1980-2015)'
_computing_structure_refinement
;
SHELXL-2014/7 (Sheldrick, 2014)
SHELXLE (C. B. Huebschle 2016)'
;
_computing_structure_solution 'SHELXT  (Sheldrick, 2015)'
_diffrn_ambient_temperature 100(2)
_diffrn_measured_fraction_theta_full 1.000
_diffrn_measured_fraction_theta_max 0.997
_diffrn_measurement_device_type 'Bruker D8 Venture'
_diffrn_measurement_method 'phi / omega scans'
_diffrn_radiation_type CuK\a
_diffrn_radiation_wavelength 1.54178
_diffrn_reflns_av_R_equivalents 0.0420
_diffrn_reflns_av_unetI/netI 0.0305
_diffrn_reflns_Laue_measured_fraction_full 1.000
_diffrn_reflns_Laue_measured_fraction_max 0.997
_diffrn_reflns_limit_h_max 12
_diffrn_reflns_limit_h_min -12
_diffrn_reflns_limit_k_max 14
_diffrn_reflns_limit_k_min -14
_diffrn_reflns_limit_l_max 31
_diffrn_reflns_limit_l_min -31
_diffrn_reflns_number 47892
_diffrn_reflns_point_group_measured_fraction_full 0.986
_diffrn_reflns_point_group_measured_fraction_max 0.981
_diffrn_reflns_theta_full 67.679
_diffrn_reflns_theta_max 72.547
_diffrn_reflns_theta_min 3.451
_diffrn_source 'micro focus'
_exptl_absorpt_coefficient_mu 6.332
_exptl_absorpt_correction_T_max 0.7536
_exptl_absorpt_correction_T_min 0.5078
_exptl_absorpt_correction_type multi-scan
_exptl_absorpt_process_details 'Bruker SADABS'
_exptl_crystal_colour colourless
_exptl_crystal_density_diffrn 1.462
_exptl_crystal_description platelet
_exptl_crystal_F_000 1432
_exptl_crystal_size_max 0.200
_exptl_crystal_size_mid 0.200
_exptl_crystal_size_min 0.030
_refine_diff_density_max 0.551
_refine_diff_density_min -0.691
_refine_diff_density_rms 0.157
_refine_ls_abs_structure_details
;
 Flack x determined using 2504 quotients [(I+)-(I-)]/[(I+)+(I-)]
 (Parsons, Flack and Wagner, Acta Cryst. B69 (2013) 249-259).
;
_refine_ls_abs_structure_Flack 0.087(3)
_refine_ls_extinction_method none
_refine_ls_goodness_of_fit_ref 1.169
_refine_ls_hydrogen_treatment constr
_refine_ls_matrix_type full
_refine_ls_number_parameters 385
_refine_ls_number_reflns 6102
_refine_ls_number_restraints 0
_refine_ls_restrained_S_all 1.169
_refine_ls_R_factor_all 0.0227
_refine_ls_R_factor_gt 0.0214
_refine_ls_shift/su_max 0.001
_refine_ls_shift/su_mean 0.000
_refine_ls_structure_factor_coef Fsqd
_refine_ls_weighting_details 'w=1/[\s^2^(Fo^2^)+(0.0381P)^2^+0.6232P] where P=(Fo^2^+2Fc^2^)/3'
_refine_ls_weighting_scheme calc
_refine_ls_wR_factor_gt 0.0581
_refine_ls_wR_factor_ref 0.0651
_reflns_Friedel_coverage 0.743
_reflns_Friedel_fraction_full 0.967
_reflns_Friedel_fraction_max 0.960
_reflns_number_gt 6000
_reflns_number_total 6102
_reflns_threshold_expression 'I > 2\s(I)'
_cod_data_source_file c9nj02798j2.cif
_cod_data_source_block eb177_1
_cod_original_cell_volume 3133.2(14)
_cod_database_code 7058974
_shelx_shelxl_version_number 2014/7
_shelx_space_group_comment
;
The symmetry employed for this shelxl refinement is uniquely defined
by the following loop, which should always be used as a source of
symmetry information in preference to the above space-group names.
They are only intended as comments.
;
_shelx_estimated_absorpt_t_min 0.364
_shelx_estimated_absorpt_t_max 0.833

loop_
_space_group_symop_operation_xyz
'x, y, z'
'x+1/2, -y+1/2, -z'
'-x, y+1/2, -z+1/2'
'-x+1/2, -y, z+1/2'

loop_
_atom_site_label
_atom_site_type_symbol
_atom_site_fract_x
_atom_site_fract_y
_atom_site_fract_z
_atom_site_U_iso_or_equiv
_atom_site_adp_type
_atom_site_occupancy
_atom_site_site_symmetry_order
_atom_site_calc_flag
_atom_site_refinement_flags_posn
_atom_site_refinement_flags_adp
_atom_site_refinement_flags_occupancy
_atom_site_disorder_assembly
_atom_site_disorder_group
Pd1 Pd 0.43655(2) 0.46936(2) 0.73962(2) 0.01466(8) Uani 1 1 d . . . . .
Cl1 Cl 0.64146(7) 0.38294(7) 0.74260(4) 0.02425(17) Uani 1 1 d . . . . .
P1 P 0.38430(7) 0.40967(6) 0.65861(3) 0.01128(15) Uani 1 1 d . . . . .
O2 O 0.2372(2) 0.37817(17) 0.65964(8) 0.0125(4) Uani 1 1 d . . . . .
F2 F 0.45337(19) 0.29520(15) 0.64495(7) 0.0176(4) Uani 1 1 d . . . . .
O1 O 0.4159(2) 0.46650(18) 0.60395(8) 0.0128(4) Uani 1 1 d . . . . .
C1 C 0.4242(4) 0.5253(4) 0.82112(14) 0.0347(9) Uani 1 1 d . . . . .
H1A H 0.4153 0.4480 0.8175 0.042 Uiso 0.4 1 d R U P A .
H1B H 0.4822 0.5555 0.8451 0.042 Uiso 0.4 1 d R U P . .
H1C H 0.4859 0.5696 0.8044 0.042 Uiso 0.6 1 d R U P . .
H1D H 0.4444 0.4888 0.8522 0.042 Uiso 0.6 1 d R U P . .
C2A C 0.3557(8) 0.5938(8) 0.7924(3) 0.0211(18) Uani 0.4 1 d . . P A 1
H2A H 0.3680 0.6710 0.7974 0.025 Uiso 0.4 1 d R U P A 1
C2B C 0.2999(7) 0.5140(7) 0.7989(3) 0.0362(16) Uani 0.6 1 d . . P A 2
H2B H 0.2395 0.4693 0.8162 0.043 Uiso 0.6 1 d R U P A 2
C3 C 0.2648(4) 0.5623(4) 0.75508(17) 0.0333(9) Uani 1 1 d . . . . .
H3A H 0.2495 0.4864 0.7485 0.040 Uiso 0.4 1 d R U P A .
H3B H 0.2209 0.6179 0.7365 0.040 Uiso 0.4 1 d R U P . .
H3C H 0.3238 0.6073 0.7372 0.040 Uiso 0.6 1 d R U P . .
H3D H 0.1819 0.5524 0.7419 0.040 Uiso 0.6 1 d R U P . .
C4 C 0.4255(3) 0.5884(2) 0.59359(11) 0.0121(6) Uani 1 1 d . . . . .
C5 C 0.4603(3) 0.6021(3) 0.53273(12) 0.0168(6) Uani 1 1 d . . . . .
C6 C 0.6010(3) 0.6468(3) 0.53381(14) 0.0205(7) Uani 1 1 d . . . . .
H11 H 0.6285 0.6839 0.5005 0.025 Uiso 1 1 calc R U . . .
C7 C 0.6955(4) 0.5576(3) 0.55362(15) 0.0249(8) Uani 1 1 d . . . . .
H2 H 0.7860 0.5815 0.5480 0.030 Uiso 1 1 calc R U . . .
H3 H 0.6812 0.4838 0.5362 0.030 Uiso 1 1 calc R U . . .
C8 C 0.6632(3) 0.5508(3) 0.61269(13) 0.0192(7) Uani 1 1 d . . . . .
H9 H 0.6345 0.4736 0.6223 0.023 Uiso 1 1 calc R U . . .
H10 H 0.7393 0.5711 0.6341 0.023 Uiso 1 1 calc R U . . .
C9 C 0.5526(3) 0.6377(3) 0.62061(12) 0.0150(6) Uani 1 1 d . . . . .
C10 C 0.5955(3) 0.7276(3) 0.58050(14) 0.0198(7) Uani 1 1 d . . . . .
H5 H 0.5308 0.7885 0.5759 0.024 Uiso 1 1 calc R U . . .
H4 H 0.6808 0.7608 0.5889 0.024 Uiso 1 1 calc R U . . .
C11 C 0.5530(4) 0.6767(3) 0.67771(13) 0.0185(6) Uani 1 1 d . . . . .
H8 H 0.6116 0.7413 0.6816 0.028 Uiso 1 1 calc R U . . .
H7 H 0.5821 0.6144 0.7001 0.028 Uiso 1 1 calc R U . . .
H6 H 0.4655 0.6993 0.6879 0.028 Uiso 1 1 calc R U . . .
C12 C 0.3781(4) 0.6926(3) 0.50543(14) 0.0215(7) Uani 1 1 d . . . . .
H13 H 0.4112 0.7053 0.4701 0.032 Uiso 1 1 calc R U . . .
H14 H 0.3823 0.7634 0.5253 0.032 Uiso 1 1 calc R U . . .
H12 H 0.2883 0.6668 0.5035 0.032 Uiso 1 1 calc R U . . .
C13 C 0.4474(4) 0.4924(3) 0.50115(13) 0.0239(7) Uani 1 1 d . . . . .
H15 H 0.3560 0.4722 0.4981 0.036 Uiso 1 1 calc R U . . .
H16 H 0.4939 0.4313 0.5189 0.036 Uiso 1 1 calc R U . . .
H17 H 0.4840 0.5036 0.4662 0.036 Uiso 1 1 calc R U . . .
C14 C 0.2936(3) 0.6382(3) 0.60882(12) 0.0134(6) Uani 1 1 d . . . . .
C15 C 0.2898(3) 0.7462(3) 0.63142(13) 0.0168(6) Uani 1 1 d . . . . .
H18 H 0.3684 0.7868 0.6353 0.020 Uiso 1 1 calc R U . . .
C16 C 0.1762(4) 0.7965(3) 0.64831(15) 0.0223(7) Uani 1 1 d . . . . .
H19 H 0.1780 0.8693 0.6641 0.027 Uiso 1 1 calc R U . . .
C17 C 0.0607(4) 0.7400(3) 0.64209(15) 0.0245(7) Uani 1 1 d . . . . .
H42 H -0.0174 0.7721 0.6547 0.029 Uiso 1 1 calc R U . . .
C18 C 0.0602(4) 0.6359(3) 0.61724(14) 0.0216(7) Uani 1 1 d . . . . .
H41 H -0.0201 0.5991 0.6116 0.026 Uiso 1 1 calc R U . . .
C19 C 0.1736(3) 0.5827(3) 0.60010(12) 0.0140(6) Uani 1 1 d . . . . .
C20 C 0.1493(3) 0.4846(3) 0.56317(13) 0.0154(6) Uani 1 1 d . . . . .
C21 C 0.1470(3) 0.3662(3) 0.57228(12) 0.0145(6) Uani 1 1 d . . . . .
C22 C 0.1516(3) 0.3111(3) 0.62635(12) 0.0131(6) Uani 1 1 d . . . . .
C23 C 0.0126(3) 0.3127(3) 0.65460(14) 0.0193(7) Uani 1 1 d . . . . .
C24 C 0.0019(4) 0.3973(3) 0.69950(15) 0.0276(8) Uani 1 1 d . . . . .
H21 H 0.0071 0.4745 0.6857 0.041 Uiso 1 1 calc R U . . .
H22 H 0.0726 0.3846 0.7242 0.041 Uiso 1 1 calc R U . . .
H23 H -0.0810 0.3869 0.7174 0.041 Uiso 1 1 calc R U . . .
C25 C -0.0017(4) 0.1883(3) 0.67370(16) 0.0269(8) Uani 1 1 d . . . . .
H24 H -0.0926 0.1662 0.6819 0.032 Uiso 1 1 calc R U . . .
C26 C 0.0939(4) 0.1599(4) 0.71696(18) 0.0335(9) Uani 1 1 d . . . . .
H26 H 0.0728 0.0865 0.7336 0.040 Uiso 1 1 calc R U . . .
H25 H 0.0952 0.2197 0.7440 0.040 Uiso 1 1 calc R U . . .
C27 C 0.2241(4) 0.1539(3) 0.68762(14) 0.0231(7) Uani 1 1 d . . . . .
H27 H 0.2625 0.0774 0.6907 0.028 Uiso 1 1 calc R U . . .
H28 H 0.2858 0.2100 0.7018 0.028 Uiso 1 1 calc R U . . .
C28 C 0.1902(3) 0.1813(3) 0.62956(14) 0.0182(7) Uani 1 1 d . . . . .
C29 C 0.2903(4) 0.1353(3) 0.59137(15) 0.0247(8) Uani 1 1 d . . . . .
H31 H 0.2479 0.0855 0.5660 0.037 Uiso 1 1 calc R U . . .
H29 H 0.3560 0.0925 0.6106 0.037 Uiso 1 1 calc R U . . .
H30 H 0.3315 0.1985 0.5730 0.037 Uiso 1 1 calc R U . . .
C30 C 0.0562(4) 0.1239(3) 0.62766(16) 0.0259(7) Uani 1 1 d . . . . .
H32 H 0.0100 0.1390 0.5945 0.031 Uiso 1 1 calc R U . . .
H33 H 0.0610 0.0413 0.6340 0.031 Uiso 1 1 calc R U . . .
C31 C -0.0995(3) 0.3370(3) 0.61665(17) 0.0252(8) Uani 1 1 d . . . . .
H34 H -0.1818 0.3288 0.6351 0.038 Uiso 1 1 calc R U . . .
H35 H -0.0962 0.2833 0.5875 0.038 Uiso 1 1 calc R U . . .
H36 H -0.0917 0.4144 0.6032 0.038 Uiso 1 1 calc R U . . .
C32 C 0.1201(4) 0.2962(3) 0.52945(15) 0.0224(7) Uani 1 1 d . . . . .
H40 H 0.1214 0.2166 0.5346 0.027 Uiso 1 1 calc R U . . .
C33 C 0.0917(4) 0.3367(3) 0.47994(15) 0.0301(9) Uani 1 1 d . . . . .
H39 H 0.0793 0.2859 0.4516 0.036 Uiso 1 1 calc R U . . .
C34 C 0.0818(4) 0.4523(4) 0.47257(15) 0.0315(9) Uani 1 1 d . . . . .
H37 H 0.0564 0.4825 0.4398 0.038 Uiso 1 1 calc R U . . .
C35 C 0.1098(3) 0.5228(3) 0.51393(14) 0.0236(7) Uani 1 1 d . . . . .
H38 H 0.1017 0.6022 0.5088 0.028 Uiso 1 1 calc R U . . .

loop_
_atom_site_aniso_label
_atom_site_aniso_U_11
_atom_site_aniso_U_22
_atom_site_aniso_U_33
_atom_site_aniso_U_23
_atom_site_aniso_U_13
_atom_site_aniso_U_12
Pd1 0.01549(12) 0.01697(11) 0.01153(11) 0.00017(8) -0.00128(8) -0.00227(9)
Cl1 0.0173(4) 0.0295(4) 0.0260(4) 0.0071(3) -0.0042(3) 0.0017(3)
P1 0.0115(3) 0.0105(3) 0.0119(3) 0.0012(3) -0.0012(3) 0.0004(3)
O2 0.0125(10) 0.0128(10) 0.0122(10) 0.0007(8) -0.0009(8) -0.0009(8)
F2 0.0194(10) 0.0123(8) 0.0210(9) 0.0024(7) 0.0003(8) 0.0048(7)
O1 0.0156(10) 0.0080(9) 0.0149(10) 0.0011(8) 0.0012(8) 0.0006(9)
C1 0.039(2) 0.051(2) 0.0138(15) -0.0129(17) 0.0025(15) -0.011(2)
C2A 0.024(4) 0.024(4) 0.016(4) -0.009(3) 0.009(3) -0.007(4)
C2B 0.037(4) 0.045(4) 0.027(3) -0.008(3) 0.013(3) 0.000(3)
C3 0.0257(18) 0.041(2) 0.033(2) -0.0181(17) 0.0028(16) 0.0066(16)
C4 0.0153(14) 0.0071(12) 0.0138(13) 0.0025(11) -0.0014(12) -0.0015(12)
C5 0.0200(17) 0.0162(14) 0.0141(14) 0.0031(12) 0.0011(12) -0.0002(12)
C6 0.0193(16) 0.0227(16) 0.0197(16) 0.0054(13) 0.0051(13) -0.0001(13)
C7 0.0186(16) 0.0303(19) 0.0257(17) 0.0045(14) 0.0065(14) 0.0046(14)
C8 0.0128(14) 0.0229(16) 0.0219(16) 0.0051(13) 0.0006(12) 0.0027(13)
C9 0.0143(15) 0.0136(13) 0.0172(14) 0.0025(12) 0.0015(13) -0.0006(12)
C10 0.0178(17) 0.0173(15) 0.0242(17) 0.0057(13) 0.0011(13) -0.0058(12)
C11 0.0189(16) 0.0178(14) 0.0190(15) 0.0002(12) -0.0035(14) -0.0034(13)
C12 0.0249(17) 0.0214(16) 0.0183(15) 0.0079(13) -0.0025(14) 0.0005(14)
C13 0.035(2) 0.0227(16) 0.0145(14) -0.0028(12) 0.0020(15) -0.0006(15)
C14 0.0135(14) 0.0143(14) 0.0124(13) 0.0022(12) -0.0010(12) 0.0026(12)
C15 0.0158(15) 0.0131(14) 0.0216(15) 0.0002(12) -0.0029(13) 0.0002(12)
C16 0.0242(18) 0.0152(15) 0.0275(17) -0.0040(14) -0.0016(15) 0.0048(14)
C17 0.0186(16) 0.0211(16) 0.0338(19) 0.0008(14) 0.0008(16) 0.0095(15)
C18 0.0138(15) 0.0169(14) 0.0339(18) 0.0028(14) -0.0026(15) 0.0017(13)
C19 0.0159(15) 0.0110(13) 0.0151(14) 0.0034(12) -0.0031(12) 0.0001(12)
C20 0.0124(14) 0.0144(14) 0.0194(15) 0.0024(13) -0.0054(12) -0.0010(12)
C21 0.0148(15) 0.0137(14) 0.0150(14) 0.0017(12) -0.0037(12) -0.0003(12)
C22 0.0122(15) 0.0110(14) 0.0160(14) -0.0003(12) -0.0021(12) -0.0019(11)
C23 0.0134(15) 0.0175(15) 0.0271(17) 0.0011(13) 0.0037(14) -0.0036(12)
C24 0.0198(17) 0.0340(19) 0.0291(18) -0.0062(16) 0.0105(15) -0.0056(15)
C25 0.0214(18) 0.0235(17) 0.036(2) 0.0106(15) 0.0054(16) -0.0074(14)
C26 0.033(2) 0.0322(19) 0.035(2) 0.0180(17) 0.0061(17) -0.0035(16)
C27 0.0264(18) 0.0178(16) 0.0250(17) 0.0098(14) -0.0042(14) -0.0012(14)
C28 0.0196(16) 0.0100(14) 0.0249(16) 0.0021(12) -0.0028(14) -0.0020(12)
C29 0.0251(18) 0.0178(16) 0.0310(19) -0.0073(14) -0.0061(15) 0.0067(14)
C30 0.0234(18) 0.0128(14) 0.041(2) 0.0032(14) -0.0049(17) -0.0053(14)
C31 0.0123(16) 0.0208(16) 0.042(2) -0.0006(16) -0.0014(15) -0.0006(12)
C32 0.0252(17) 0.0190(16) 0.0230(17) -0.0028(14) -0.0066(15) -0.0032(14)
C33 0.041(2) 0.0288(19) 0.0206(17) -0.0033(15) -0.0132(16) -0.0113(16)
C34 0.038(2) 0.034(2) 0.0227(18) 0.0094(16) -0.0158(17) -0.0097(18)
C35 0.0260(17) 0.0194(15) 0.0254(17) 0.0090(15) -0.0117(14) -0.0078(14)

loop_
_atom_type_symbol
_atom_type_description
_atom_type_scat_dispersion_real
_atom_type_scat_dispersion_imag
_atom_type_scat_source
C C 0.0181 0.0091 'International Tables Vol C Tables 4.2.6.8 and 6.1.1.4'
H H 0.0000 0.0000 'International Tables Vol C Tables 4.2.6.8 and 6.1.1.4'
O O 0.0492 0.0322 'International Tables Vol C Tables 4.2.6.8 and 6.1.1.4'
F F 0.0727 0.0534 'International Tables Vol C Tables 4.2.6.8 and 6.1.1.4'
Cl Cl 0.3639 0.7018 'International Tables Vol C Tables 4.2.6.8 and 6.1.1.4'
Pd Pd 0.1215 3.9337 'International Tables Vol C Tables 4.2.6.8 and 6.1.1.4'
P P 0.2955 0.4335 'International Tables Vol C Tables 4.2.6.8 and 6.1.1.4'

loop_
_geom_angle_atom_site_label_1
_geom_angle_atom_site_label_2
_geom_angle_atom_site_label_3
_geom_angle
C3 Pd1 C2B 35.7(2)
C3 Pd1 C2A 37.8(3)
C3 Pd1 C1 67.58(17)
C2B Pd1 C1 38.1(2)
C2A Pd1 C1 34.8(3)
C3 Pd1 P1 97.57(11)
C2B Pd1 P1 124.7(2)
C2A Pd1 P1 133.9(2)
C1 Pd1 P1 162.74(12)
C3 Pd1 Cl1 166.07(11)
C2B Pd1 Cl1 132.8(2)
C2A Pd1 Cl1 128.5(2)
C1 Pd1 Cl1 98.75(12)
P1 Pd1 Cl1 96.35(3)
C3 Pd1 H1A 77.9
C2B Pd1 H1A 42.2
C2A Pd1 H1A 55.1
C1 Pd1 H1A 24.9
P1 Pd1 H1A 147.3
Cl1 Pd1 H1A 90.7
C3 Pd1 H1C 76.4
C2B Pd1 H1C 57.5
C2A Pd1 H1C 38.6
C1 Pd1 H1C 24.9
P1 Pd1 H1C 163.8
Cl1 Pd1 H1C 90.0
H1A Pd1 H1C 47.0
C3 Pd1 H3A 25.8
C2B Pd1 H3A 40.5
C2A Pd1 H3A 58.4
C1 Pd1 H3A 78.5
P1 Pd1 H3A 84.4
Cl1 Pd1 H3A 158.5
H1A Pd1 H3A 77.9
H1C Pd1 H3A 95.2
C3 Pd1 H3C 25.8
C2B Pd1 H3C 55.7
C2A Pd1 H3C 40.7
C1 Pd1 H3C 75.5
P1 Pd1 H3C 94.9
Cl1 Pd1 H3C 151.3
H1A Pd1 H3C 93.9
H1C Pd1 H3C 73.0
H3A Pd1 H3C 49.1
F2 P1 O2 104.03(11)
F2 P1 O1 94.20(11)
O2 P1 O1 108.40(12)
F2 P1 Pd1 111.39(8)
O2 P1 Pd1 106.96(9)
O1 P1 Pd1 129.00(9)
C22 O2 P1 135.0(2)
C4 O1 P1 126.04(19)
C2A C1 Pd1 71.4(4)
C2B C1 Pd1 69.0(3)
C2A C1 H1A 120.2
C2B C1 H1A 77.0
Pd1 C1 H1A 67.2
C2A C1 H1B 119.2
C2B C1 H1B 152.9
Pd1 C1 H1B 134.9
H1A C1 H1B 120.7
C2A C1 H1C 76.4
C2B C1 H1C 119.6
Pd1 C1 H1C 72.1
H1A C1 H1C 125.5
H1B C1 H1C 69.2
C2A C1 H1D 153.4
C2B C1 H1D 120.4
Pd1 C1 H1D 131.5
H1A C1 H1D 69.5
H1B C1 H1D 57.7
H1C C1 H1D 120.0
C1 C2A C3 126.2(7)
C1 C2A Pd1 73.8(4)
C3 C2A Pd1 69.6(4)
C1 C2A H1C 39.8
C3 C2A H1C 137.9
Pd1 C2A H1C 68.3
C1 C2A H2A 117.1
C3 C2A H2A 116.8
Pd1 C2A H2A 134.3
H1C C2A H2A 92.1
C1 C2A H3C 137.5
C3 C2A H3C 38.0
Pd1 C2A H3C 63.8
H1C C2A H3C 116.7
H2A C2A H3C 93.3
C3 C2B C1 123.8(6)
C3 C2B Pd1 71.5(3)
C1 C2B Pd1 72.9(3)
C3 C2B H1A 135.8
C1 C2B H1A 36.7
Pd1 C2B H1A 64.7
C3 C2B H2B 117.9
C1 C2B H2B 118.3
Pd1 C2B H2B 129.9
H1A C2B H2B 95.1
C3 C2B H3A 39.2
C1 C2B H3A 135.8
Pd1 C2B H3A 63.0
H1A C2B H3A 117.2
H2B C2B H3A 93.1
C2B C3 Pd1 72.7(4)
C2A C3 Pd1 72.5(4)
C2B C3 H3A 77.4
C2A C3 H3A 120.0
Pd1 C3 H3A 67.0
C2B C3 H3B 151.9
C2A C3 H3B 119.7
Pd1 C3 H3B 132.7
H3A C3 H3B 120.4
C2B C3 H3C 119.2
C2A C3 H3C 75.0
Pd1 C3 H3C 69.8
H3A C3 H3C 125.2
H3B C3 H3C 70.5
C2B C3 H3D 120.8
C2A C3 H3D 155.1
Pd1 C3 H3D 129.7
H3A C3 H3D 69.8
H3B C3 H3D 56.7
H3C C3 H3D 120.0
O1 C4 C14 105.6(2)
O1 C4 C9 109.6(2)
C14 C4 C9 118.9(2)
O1 C4 C5 106.8(2)
C14 C4 C5 114.0(3)
C9 C4 C5 101.5(2)
C13 C5 C12 107.4(3)
C13 C5 C6 112.3(3)
C12 C5 C6 107.0(3)
C13 C5 C4 114.0(3)
C12 C5 C4 112.7(3)
C6 C5 C4 103.2(3)
C7 C6 C10 101.2(3)
C7 C6 C5 112.0(3)
C10 C6 C5 101.1(3)
C7 C6 H11 113.7
C10 C6 H11 113.7
C5 C6 H11 113.7
C6 C7 C8 102.8(3)
C6 C7 H2 111.2
C8 C7 H2 111.2
C6 C7 H3 111.2
C8 C7 H3 111.2
H2 C7 H3 109.1
C9 C8 C7 104.6(3)
C9 C8 H9 110.8
C7 C8 H9 110.8
C9 C8 H10 110.8
C7 C8 H10 110.8
H9 C8 H10 108.9
C11 C9 C10 115.3(3)
C11 C9 C8 108.8(3)
C10 C9 C8 98.9(3)
C11 C9 C4 121.7(3)
C10 C9 C4 101.5(2)
C8 C9 C4 108.1(3)
C6 C10 C9 95.8(2)
C6 C10 H5 112.6
C9 C10 H5 112.6
C6 C10 H4 112.6
C9 C10 H4 112.6
H5 C10 H4 110.1
C9 C11 H8 109.5
C9 C11 H7 109.5
H8 C11 H7 109.5
C9 C11 H6 109.5
H8 C11 H6 109.5
H7 C11 H6 109.5
C5 C12 H13 109.5
C5 C12 H14 109.5
H13 C12 H14 109.5
C5 C12 H12 109.5
H13 C12 H12 109.5
H14 C12 H12 109.5
C5 C13 H15 109.5
C5 C13 H16 109.5
H15 C13 H16 109.5
C5 C13 H17 109.5
H15 C13 H17 109.5
H16 C13 H17 109.5
C15 C14 C19 117.4(3)
C15 C14 C4 118.5(3)
C19 C14 C4 124.1(3)
C16 C15 C14 122.9(3)
C16 C15 H18 118.6
C14 C15 H18 118.6
C17 C16 C15 119.5(3)
C17 C16 H19 120.2
C15 C16 H19 120.2
C16 C17 C18 119.1(3)
C16 C17 H42 120.5
C18 C17 H42 120.5
C17 C18 C19 122.6(3)
C17 C18 H41 118.7
C19 C18 H41 118.7
C18 C19 C14 118.4(3)
C18 C19 C20 113.5(3)
C14 C19 C20 126.5(3)
C35 C20 C21 117.5(3)
C35 C20 C19 111.3(3)
C21 C20 C19 130.8(3)
C32 C21 C20 117.1(3)
C32 C21 C22 117.6(3)
C20 C21 C22 124.6(3)
O2 C22 C21 108.4(2)
O2 C22 C28 109.9(2)
C21 C22 C28 117.8(3)
O2 C22 C23 105.9(2)
C21 C22 C23 111.9(3)
C28 C22 C23 102.3(2)
C24 C23 C31 107.4(3)
C24 C23 C25 112.0(3)
C31 C23 C25 107.6(3)
C24 C23 C22 114.2(3)
C31 C23 C22 113.1(3)
C25 C23 C22 102.4(3)
C23 C24 H21 109.5
C23 C24 H22 109.5
H21 C24 H22 109.5
C23 C24 H23 109.5
H21 C24 H23 109.5
H22 C24 H23 109.5
C26 C25 C30 101.4(3)
C26 C25 C23 112.0(3)
C30 C25 C23 101.0(3)
C26 C25 H24 113.7
C30 C25 H24 113.7
C23 C25 H24 113.7
C25 C26 C27 102.9(3)
C25 C26 H26 111.2
C27 C26 H26 111.2
C25 C26 H25 111.2
C27 C26 H25 111.2
H26 C26 H25 109.1
C26 C27 C28 104.9(3)
C26 C27 H27 110.8
C28 C27 H27 110.8
C26 C27 H28 110.8
C28 C27 H28 110.8
H27 C27 H28 108.8
C29 C28 C30 115.7(3)
C29 C28 C27 112.6(3)
C30 C28 C27 98.1(3)
C29 C28 C22 118.8(3)
C30 C28 C22 101.3(3)
C27 C28 C22 107.8(3)
C28 C29 H31 109.5
C28 C29 H29 109.5
H31 C29 H29 109.5
C28 C29 H30 109.5
H31 C29 H30 109.5
H29 C29 H30 109.5
C25 C30 C28 96.3(3)
C25 C30 H32 112.5
C28 C30 H32 112.5
C25 C30 H33 112.5
C28 C30 H33 112.5
H32 C30 H33 110.0
C23 C31 H34 109.5
C23 C31 H35 109.5
H34 C31 H35 109.5
C23 C31 H36 109.5
H34 C31 H36 109.5
H35 C31 H36 109.5
C33 C32 C21 123.7(3)
C33 C32 H40 118.1
C21 C32 H40 118.1
C34 C33 C32 118.7(3)
C34 C33 H39 120.6
C32 C33 H39 120.6
C35 C34 C33 118.4(3)
C35 C34 H37 120.8
C33 C34 H37 120.8
C34 C35 C20 124.0(3)
C34 C35 H38 118.0
C20 C35 H38 118.0

loop_
_geom_bond_atom_site_label_1
_geom_bond_atom_site_label_2
_geom_bond_distance
Pd1 C3 2.127(4)
Pd1 C2B 2.142(7)
Pd1 C2A 2.165(8)
Pd1 C1 2.193(4)
Pd1 P1 2.2569(10)
Pd1 Cl1 2.3565(9)
Pd1 H1A 2.0230
Pd1 H1C 2.1021
Pd1 H3A 1.9611
Pd1 H3C 2.0057
P1 F2 1.5691(19)
P1 O2 1.569(2)
P1 O1 1.587(2)
O2 C22 1.463(4)
O1 C4 1.468(3)
C1 C2A 1.304(11)
C1 C2B 1.415(9)
C1 H1A 0.9229
C1 H1B 0.9307
C1 H1C 0.9300
C1 H1D 0.9300
C2A C3 1.391(9)
C2A H2A 0.9300
C2B C3 1.310(9)
C2B H2B 0.9300
C3 H3A 0.9263
C3 H3B 0.9302
C3 H3C 0.9300
C3 H3D 0.9300
C4 C14 1.538(4)
C4 C9 1.597(4)
C4 C5 1.608(4)
C5 C13 1.533(5)
C5 C12 1.536(5)
C5 C6 1.550(5)
C6 C7 1.525(5)
C6 C10 1.531(5)
C6 H11 1.0000
C7 C8 1.552(5)
C7 H2 0.9900
C7 H3 0.9900
C8 C9 1.551(4)
C8 H9 0.9900
C8 H10 0.9900
C9 C11 1.533(4)
C9 C10 1.543(4)
C10 H5 0.9900
C10 H4 0.9900
C11 H8 0.9800
C11 H7 0.9800
C11 H6 0.9800
C12 H13 0.9800
C12 H14 0.9800
C12 H12 0.9800
C13 H15 0.9800
C13 H16 0.9800
C13 H17 0.9800
C14 C15 1.401(5)
C14 C19 1.423(4)
C15 C16 1.386(5)
C15 H18 0.9500
C16 C17 1.379(6)
C16 H19 0.9500
C17 C18 1.384(5)
C17 H42 0.9500
C18 C19 1.403(5)
C18 H41 0.9500
C19 C20 1.517(5)
C20 C35 1.401(5)
C20 C21 1.417(5)
C21 C32 1.401(5)
C21 C22 1.531(4)
C22 C28 1.586(4)
C22 C23 1.612(5)
C23 C24 1.527(5)
C23 C31 1.541(5)
C23 C25 1.555(5)
C24 H21 0.9800
C24 H22 0.9800
C24 H23 0.9800
C25 C26 1.523(6)
C25 C30 1.526(6)
C25 H24 1.0000
C26 C27 1.545(6)
C26 H26 0.9900
C26 H25 0.9900
C27 C28 1.562(5)
C27 H27 0.9900
C27 H28 0.9900
C28 C29 1.525(5)
C28 C30 1.545(5)
C29 H31 0.9800
C29 H29 0.9800
C29 H30 0.9800
C30 H32 0.9900
C30 H33 0.9900
C31 H34 0.9800
C31 H35 0.9800
C31 H36 0.9800
C32 C33 1.387(5)
C32 H40 0.9500
C33 C34 1.383(6)
C33 H39 0.9500
C34 C35 1.378(6)
C34 H37 0.9500
C35 H38 0.9500

loop_
_geom_torsion_atom_site_label_1
_geom_torsion_atom_site_label_2
_geom_torsion_atom_site_label_3
_geom_torsion_atom_site_label_4
_geom_torsion
F2 P1 O2 C22 -44.2(3)
O1 P1 O2 C22 55.2(3)
Pd1 P1 O2 C22 -162.2(2)
F2 P1 O1 C4 -155.0(3)
O2 P1 O1 C4 98.7(3)
Pd1 P1 O1 C4 -33.0(3)
Pd1 C1 C2A C3 48.6(6)
Pd1 C1 C2B C3 -52.9(6)
C1 C2B C3 Pd1 53.5(6)
C1 C2A C3 Pd1 -50.2(7)
P1 O1 C4 C14 -58.7(3)
P1 O1 C4 C9 70.5(3)
P1 O1 C4 C5 179.55(19)
O1 C4 C5 C13 11.4(4)
C14 C4 C5 C13 -104.8(3)
C9 C4 C5 C13 126.1(3)
O1 C4 C5 C12 134.3(3)
C14 C4 C5 C12 18.1(4)
C9 C4 C5 C12 -111.0(3)
O1 C4 C5 C6 -110.7(3)
C14 C4 C5 C6 133.1(3)
C9 C4 C5 C6 4.0(3)
C13 C5 C6 C7 -54.9(4)
C12 C5 C6 C7 -172.5(3)
C4 C5 C6 C7 68.4(3)
C13 C5 C6 C10 -161.9(3)
C12 C5 C6 C10 80.5(3)
C4 C5 C6 C10 -38.6(3)
C10 C6 C7 C8 35.3(3)
C5 C6 C7 C8 -71.6(4)
C6 C7 C8 C9 -0.1(4)
C7 C8 C9 C11 -155.3(3)
C7 C8 C9 C10 -34.6(3)
C7 C8 C9 C4 70.7(3)
O1 C4 C9 C11 -86.2(3)
C14 C4 C9 C11 35.3(4)
C5 C4 C9 C11 161.2(3)
O1 C4 C9 C10 144.1(3)
C14 C4 C9 C10 -94.4(3)
C5 C4 C9 C10 31.5(3)
O1 C4 C9 C8 40.6(3)
C14 C4 C9 C8 162.1(3)
C5 C4 C9 C8 -72.0(3)
C7 C6 C10 C9 -57.0(3)
C5 C6 C10 C9 58.3(3)
C11 C9 C10 C6 171.2(3)
C8 C9 C10 C6 55.4(3)
C4 C9 C10 C6 -55.3(3)
O1 C4 C14 C15 144.4(3)
C9 C4 C14 C15 20.9(4)
C5 C4 C14 C15 -98.7(3)
O1 C4 C14 C19 -37.4(4)
C9 C4 C14 C19 -160.9(3)
C5 C4 C14 C19 79.5(4)
C19 C14 C15 C16 4.3(5)
C4 C14 C15 C16 -177.4(3)
C14 C15 C16 C17 -1.2(5)
C15 C16 C17 C18 -2.4(5)
C16 C17 C18 C19 3.0(6)
C17 C18 C19 C14 0.2(5)
C17 C18 C19 C20 -166.4(3)
C15 C14 C19 C18 -3.6(4)
C4 C14 C19 C18 178.2(3)
C15 C14 C19 C20 161.0(3)
C4 C14 C19 C20 -17.2(5)
C18 C19 C20 C35 72.8(4)
C14 C19 C20 C35 -92.5(4)
C18 C19 C20 C21 -99.5(4)
C14 C19 C20 C21 95.2(4)
C35 C20 C21 C32 7.5(5)
C19 C20 C21 C32 179.4(3)
C35 C20 C21 C22 -163.1(3)
C19 C20 C21 C22 8.9(6)
P1 O2 C22 C21 -62.6(3)
P1 O2 C22 C28 67.4(3)
P1 O2 C22 C23 177.2(2)
C32 C21 C22 O2 153.1(3)
C20 C21 C22 O2 -36.5(4)
C32 C21 C22 C28 27.5(4)
C20 C21 C22 C28 -162.0(3)
C32 C21 C22 C23 -90.6(4)
C20 C21 C22 C23 79.9(4)
O2 C22 C23 C24 10.9(4)
C21 C22 C23 C24 -107.0(3)
C28 C22 C23 C24 126.0(3)
O2 C22 C23 C31 134.1(3)
C21 C22 C23 C31 16.2(4)
C28 C22 C23 C31 -110.8(3)
O2 C22 C23 C25 -110.4(3)
C21 C22 C23 C25 131.7(3)
C28 C22 C23 C25 4.8(3)
C24 C23 C25 C26 -54.7(4)
C31 C23 C25 C26 -172.5(3)
C22 C23 C25 C26 68.1(4)
C24 C23 C25 C30 -161.8(3)
C31 C23 C25 C30 80.4(3)
C22 C23 C25 C30 -39.0(3)
C30 C25 C26 C27 34.7(4)
C23 C25 C26 C27 -72.2(4)
C25 C26 C27 C28 0.7(4)
C26 C27 C28 C29 -157.2(3)
C26 C27 C28 C30 -34.9(3)
C26 C27 C28 C22 69.8(3)
O2 C22 C28 C29 -89.3(3)
C21 C22 C28 C29 35.4(4)
C23 C22 C28 C29 158.5(3)
O2 C22 C28 C30 142.7(3)
C21 C22 C28 C30 -92.5(3)
C23 C22 C28 C30 30.6(3)
O2 C22 C28 C27 40.3(3)
C21 C22 C28 C27 165.0(3)
C23 C22 C28 C27 -71.9(3)
C26 C25 C30 C28 -56.9(3)
C23 C25 C30 C28 58.5(3)
C29 C28 C30 C25 175.3(3)
C27 C28 C30 C25 55.3(3)
C22 C28 C30 C25 -54.8(3)
C20 C21 C32 C33 -2.4(6)
C22 C21 C32 C33 168.8(4)
C21 C32 C33 C34 -3.8(6)
C32 C33 C34 C35 4.6(6)
C33 C34 C35 C20 0.8(6)
C21 C20 C35 C34 -7.0(6)
C19 C20 C35 C34 179.5(4)
